data_7013395
loop_
_publ_author_name
'Burke, Nichola J.'
'Burrows, Andrew D.'
'Donovan, Adele S.'
'Harrington, Ross W.'
'Mahon, Mary F.'
'Price, Caroline E.'

_publ_section_title
;
 Zinc dicarboxylate polymers and dimers: thiourea substitution as a
 tool in supramolecular synthesis
;
_journal_issue 20
_journal_name_full 'Dalton Transactions'
_journal_page_first 3840
_journal_paper_doi 10.1039/b307420j
_journal_year 2003
_chemical_formula_sum 'C14 H20 N4 O4 S2 Zn'
_chemical_formula_weight 437.83
_chemical_name_systematic
;
?
;
_space_group_IT_number 14
_symmetry_cell_setting monoclinic
_symmetry_space_group_name_Hall '-P 2ybc'
_symmetry_space_group_name_H-M 'P 1 21/c 1'
_atom_sites_solution_hydrogens geom
_atom_sites_solution_primary direct
_atom_sites_solution_secondary difmap
_audit_creation_method SHELXL-97
_cell_angle_alpha 90.00
_cell_angle_beta 97.927(2)
_cell_angle_gamma 90.00
_cell_formula_units_Z 4
_cell_length_a 6.5790(2)
_cell_length_b 13.3430(5)
_cell_length_c 21.2060(9)
_cell_measurement_temperature 150(2)
_cell_volume 1843.75(12)
_computing_structure_refinement 'SHELXL-97 (Sheldrick, 1997)'
_computing_structure_solution 'SHELXS-97 (Sheldrick, 1990)'
_diffrn_ambient_temperature 150(2)
_diffrn_measured_fraction_theta_full 0.990
_diffrn_measured_fraction_theta_max 0.990
_diffrn_radiation_monochromator graphite
_diffrn_radiation_source 'fine-focus sealed tube'
_diffrn_radiation_type MoK\a
_diffrn_radiation_wavelength 0.71073
_diffrn_reflns_av_R_equivalents 0.1249
_diffrn_reflns_av_sigmaI/netI 0.0935
_diffrn_reflns_limit_h_max 8
_diffrn_reflns_limit_h_min -8
_diffrn_reflns_limit_k_max 16
_diffrn_reflns_limit_k_min -17
_diffrn_reflns_limit_l_max 27
_diffrn_reflns_limit_l_min -26
_diffrn_reflns_number 19001
_diffrn_reflns_theta_full 27.13
_diffrn_reflns_theta_max 27.13
_diffrn_reflns_theta_min 4.17
_exptl_absorpt_coefficient_mu 1.585
_exptl_absorpt_correction_T_max 0.9614
_exptl_absorpt_correction_T_min 0.8576
_exptl_crystal_density_diffrn 1.577
_exptl_crystal_density_method 'not measured'
_exptl_crystal_F_000 904
_exptl_crystal_size_max 0.10
_exptl_crystal_size_mid 0.05
_exptl_crystal_size_min 0.03
_refine_diff_density_max 0.640
_refine_diff_density_min -0.555
_refine_diff_density_rms 0.103
_refine_ls_extinction_coef 0.0045(9)
_refine_ls_extinction_expression Fc^*^=kFc[1+0.001xFc^2^\l^3^/sin(2\q)]^-1/4^
_refine_ls_extinction_method SHELXL
_refine_ls_goodness_of_fit_ref 1.038
_refine_ls_hydrogen_treatment mixed
_refine_ls_matrix_type full
_refine_ls_number_parameters 253
_refine_ls_number_reflns 4048
_refine_ls_number_restraints 8
_refine_ls_restrained_S_all 1.266
_refine_ls_R_factor_all 0.1011
_refine_ls_R_factor_gt 0.0498
_refine_ls_shift/su_max 0.000
_refine_ls_shift/su_mean 0.000
_refine_ls_structure_factor_coef Fsqd
_refine_ls_weighting_details 'calc w=1/[\s^2^(Fo^2^)+(0.0251P)^2^+1.8153P] where P=(Fo^2^+2Fc^2^)/3'
_refine_ls_weighting_scheme calc
_refine_ls_wR_factor_gt 0.0901
_refine_ls_wR_factor_ref 0.1077
_reflns_number_gt 2589
_reflns_number_total 4048
_reflns_threshold_expression >2sigma(I)
_cod_data_source_file b307420j.txt
_cod_data_source_block compound4_k01rwh10
_cod_depositor_comments
;
The following automatic conversions were performed:
'_symmetry_cell_setting' value 'Monoclinic' changed to 'monoclinic'
according to '/home/saulius/struct/CIF-dictionaries/cif_core.dic'
dictionary named 'cif_core.dic' version 2.4.1 from 2010-06-29.

Automatic conversion script
Id: cif_fix_enum 1527 2010-12-29 10:47:43Z saulius 
;
_cod_original_sg_symbol_H-M P21/c
_cod_database_code 7013395

loop_
_symmetry_equiv_pos_as_xyz
'x, y, z'
'-x, y+1/2, -z+1/2'
'-x, -y, -z'
'x, -y-1/2, z-1/2'

loop_
_atom_site_label
_atom_site_type_symbol
_atom_site_fract_x
_atom_site_fract_y
_atom_site_fract_z
_atom_site_U_iso_or_equiv
_atom_site_adp_type
_atom_site_occupancy
_atom_site_symmetry_multiplicity
_atom_site_calc_flag
_atom_site_refinement_flags
_atom_site_disorder_assembly
_atom_site_disorder_group
Zn1 Zn 0.54832(9) 0.42419(4) -0.19923(3) 0.0212(2) Uani 1 1 d . . .
S1 S 0.6158(2) 0.57527(10) -0.14451(6) 0.0245(3) Uani 1 1 d . . .
S2 S 0.2008(2) 0.38258(9) -0.21099(7) 0.0259(3) Uani 1 1 d . . .
N1 N 0.3752(7) 0.4933(3) -0.0682(2) 0.0245(10) Uani 1 1 d . . .
H1 H 0.453(8) 0.445(4) -0.072(2) 0.014(13) Uiso 1 1 d D . .
N2 N 0.3323(8) 0.6617(3) -0.0866(2) 0.0306(11) Uani 1 1 d D . .
H2A H 0.278(7) 0.669(3) -0.0520(15) 0.023(15) Uiso 1 1 d D . .
H2B H 0.334(9) 0.713(3) -0.111(2) 0.040(18) Uiso 1 1 d D . .
N3 N -0.0023(7) 0.2203(3) -0.2487(2) 0.0264(10) Uani 1 1 d D . .
H3 H -0.094(7) 0.267(3) -0.259(3) 0.035(17) Uiso 1 1 d D . .
N4 N 0.3348(7) 0.1924(3) -0.2107(2) 0.0254(10) Uani 1 1 d D . .
H4A H 0.338(8) 0.132(2) -0.225(3) 0.040(18) Uiso 1 1 d D . .
H4B H 0.452(5) 0.219(3) -0.198(2) 0.027(15) Uiso 1 1 d D . .
O1 O 0.7035(5) 0.3063(3) -0.16490(16) 0.0232(8) Uani 1 1 d . . .
O2 O 0.6650(6) 0.3295(3) -0.06251(17) 0.0321(9) Uani 1 1 d . . .
O3 O 0.6288(6) 0.0259(3) 0.21954(15) 0.0240(8) Uani 1 1 d . . .
O4 O 0.6435(6) 0.1786(3) 0.17955(16) 0.0260(8) Uani 1 1 d . . .
C1 C 0.4257(8) 0.5764(4) -0.0959(2) 0.0218(10) Uani 1 1 d . . .
C2 C 0.1907(9) 0.4822(4) -0.0377(3) 0.0304(13) Uani 1 1 d . . .
H2C H 0.2102 0.5166 0.0035 0.046 Uiso 1 1 calc R . .
H2D H 0.1646 0.4109 -0.0312 0.046 Uiso 1 1 calc R . .
H2E H 0.0734 0.5117 -0.0649 0.046 Uiso 1 1 calc R . .
C3 C 0.1806(8) 0.2548(4) -0.2252(2) 0.0201(10) Uani 1 1 d . . .
C4 C -0.0527(9) 0.1154(4) -0.2587(3) 0.0284(12) Uani 1 1 d . . .
H4C H 0.0181 0.0890 -0.2928 0.043 Uiso 1 1 calc R . .
H4D H -0.2013 0.1082 -0.2705 0.043 Uiso 1 1 calc R . .
H4E H -0.0091 0.0781 -0.2193 0.043 Uiso 1 1 calc R . .
C5 C 0.7362(8) 0.2845(4) -0.1053(2) 0.0226(11) Uani 1 1 d . . .
C6 C 0.8747(10) 0.1929(4) -0.0905(3) 0.0344(14) Uani 1 1 d . . .
H6A H 0.8058 0.1342 -0.1126 0.041 Uiso 1 1 calc R . .
H6B H 1.0036 0.2043 -0.1085 0.041 Uiso 1 1 calc R . .
C7 C 0.9288(9) 0.1672(4) -0.0209(2) 0.0276(12) Uani 1 1 d . . .
C8 C 1.1188(9) 0.1926(4) 0.0119(3) 0.0346(14) Uani 1 1 d . . .
H8 H 1.2163 0.2258 -0.0099 0.041 Uiso 1 1 calc R . .
C9 C 1.1683(9) 0.1702(4) 0.0757(3) 0.0349(14) Uani 1 1 d . . .
H9 H 1.2986 0.1884 0.0977 0.042 Uiso 1 1 calc R . .
C10 C 1.0270(9) 0.1208(4) 0.1077(3) 0.0315(13) Uani 1 1 d . . .
H10 H 1.0614 0.1055 0.1516 0.038 Uiso 1 1 calc R . .
C11 C 0.8362(8) 0.0939(4) 0.0760(2) 0.0242(12) Uani 1 1 d . . .
C12 C 0.7901(9) 0.1179(4) 0.0124(2) 0.0271(12) Uani 1 1 d . . .
H12 H 0.6593 0.1001 -0.0096 0.033 Uiso 1 1 calc R . .
C14 C 0.6523(8) 0.0863(4) 0.1746(2) 0.0214(11) Uani 1 1 d . . .
C15 C 0.6847(9) 0.0392(4) 0.1114(2) 0.0282(12) Uani 1 1 d . . .
H15A H 0.7332 -0.0305 0.1194 0.034 Uiso 1 1 calc R . .
H15B H 0.5508 0.0361 0.0837 0.034 Uiso 1 1 calc R . .

loop_
_atom_site_aniso_label
_atom_site_aniso_U_11
_atom_site_aniso_U_22
_atom_site_aniso_U_33
_atom_site_aniso_U_23
_atom_site_aniso_U_13
_atom_site_aniso_U_12
Zn1 0.0233(3) 0.0178(3) 0.0227(3) 0.0010(3) 0.0035(2) 0.0003(3)
S1 0.0264(7) 0.0222(6) 0.0262(7) -0.0029(6) 0.0084(5) -0.0041(6)
S2 0.0234(7) 0.0148(6) 0.0387(8) -0.0020(6) 0.0020(6) 0.0010(5)
N1 0.027(3) 0.020(2) 0.029(2) -0.0006(19) 0.010(2) 0.002(2)
N2 0.043(3) 0.019(2) 0.034(3) 0.002(2) 0.019(2) 0.001(2)
N3 0.022(2) 0.019(2) 0.037(3) -0.002(2) 0.000(2) 0.003(2)
N4 0.021(3) 0.019(2) 0.035(3) -0.003(2) -0.002(2) 0.000(2)
O1 0.0229(19) 0.0219(19) 0.0240(19) 0.0013(14) 0.0006(15) 0.0046(15)
O2 0.042(2) 0.028(2) 0.029(2) 0.0022(16) 0.0095(18) 0.0120(18)
O3 0.031(2) 0.0202(18) 0.0215(18) 0.0006(15) 0.0061(16) 0.0010(16)
O4 0.031(2) 0.0190(18) 0.0274(19) 0.0001(15) 0.0031(16) -0.0004(16)
C1 0.023(3) 0.023(3) 0.019(2) -0.004(2) 0.001(2) -0.001(2)
C2 0.028(3) 0.028(3) 0.037(3) 0.002(2) 0.013(2) -0.001(2)
C3 0.021(3) 0.019(3) 0.020(3) 0.003(2) 0.004(2) 0.000(2)
C4 0.028(3) 0.018(3) 0.038(3) -0.004(2) 0.002(2) -0.001(2)
C5 0.024(3) 0.021(3) 0.024(3) 0.001(2) 0.005(2) -0.003(2)
C6 0.044(4) 0.032(3) 0.028(3) 0.009(2) 0.011(3) 0.015(3)
C7 0.036(3) 0.021(3) 0.027(3) 0.002(2) 0.009(2) 0.012(2)
C8 0.030(3) 0.029(3) 0.046(4) 0.008(3) 0.011(3) 0.003(3)
C9 0.027(3) 0.034(3) 0.042(4) 0.003(3) -0.003(3) -0.002(3)
C10 0.036(3) 0.034(3) 0.023(3) 0.004(2) 0.000(2) 0.004(3)
C11 0.031(3) 0.019(3) 0.024(3) -0.002(2) 0.007(2) 0.003(2)
C12 0.032(3) 0.025(3) 0.024(3) -0.001(2) 0.005(2) 0.006(2)
C14 0.023(3) 0.020(3) 0.021(2) -0.001(2) 0.001(2) 0.001(2)
C15 0.039(3) 0.021(3) 0.024(3) -0.001(2) 0.004(2) -0.003(2)

loop_
_atom_type_symbol
_atom_type_description
_atom_type_scat_dispersion_real
_atom_type_scat_dispersion_imag
_atom_type_scat_source
C C 0.0033 0.0016 'International Tables Vol C Tables 4.2.6.8 and 6.1.1.4'
H H 0.0000 0.0000 'International Tables Vol C Tables 4.2.6.8 and 6.1.1.4'
O O 0.0106 0.0060 'International Tables Vol C Tables 4.2.6.8 and 6.1.1.4'
N N 0.0061 0.0033 'International Tables Vol C Tables 4.2.6.8 and 6.1.1.4'
S S 0.1246 0.1234 'International Tables Vol C Tables 4.2.6.8 and 6.1.1.4'
Zn Zn 0.2839 1.4301 'International Tables Vol C Tables 4.2.6.8 and 6.1.1.4'

loop_
_geom_angle_atom_site_label_1
_geom_angle_atom_site_label_2
_geom_angle_atom_site_label_3
_geom_angle
_geom_angle_site_symmetry_1
_geom_angle_site_symmetry_3
_geom_angle_publ_flag
O1 Zn1 O3 113.83(15) . 4_565 ?
O1 Zn1 S2 107.55(11) . . ?
O3 Zn1 S2 111.21(11) 4_565 . ?
O1 Zn1 S1 117.00(11) . . ?
O3 Zn1 S1 94.93(10) 4_565 . ?
S2 Zn1 S1 112.00(5) . . ?
C1 S1 Zn1 101.55(18) . . ?
C3 S2 Zn1 107.67(18) . . ?
C1 N1 C2 124.0(5) . . ?
C3 N3 C4 124.8(5) . . ?
C5 O1 Zn1 123.7(3) . . ?
C14 O3 Zn1 120.7(3) . 4_566 ?
N1 C1 N2 120.5(5) . . ?
N1 C1 S1 120.4(4) . . ?
N2 C1 S1 119.1(4) . . ?
N4 C3 N3 120.0(5) . . ?
N4 C3 S2 122.9(4) . . ?
N3 C3 S2 116.9(4) . . ?
O2 C5 O1 125.7(5) . . ?
O2 C5 C6 120.9(4) . . ?
O1 C5 C6 113.4(4) . . ?
C7 C6 C5 115.8(4) . . ?
C8 C7 C12 118.1(5) . . ?
C8 C7 C6 120.6(5) . . ?
C12 C7 C6 121.3(5) . . ?
C9 C8 C7 120.9(5) . . ?
C8 C9 C10 119.9(5) . . ?
C11 C10 C9 120.5(5) . . ?
C12 C11 C10 118.4(5) . . ?
C12 C11 C15 121.7(5) . . ?
C10 C11 C15 119.9(5) . . ?
C11 C12 C7 122.3(5) . . ?
O4 C14 O3 123.6(4) . . ?
O4 C14 C15 120.0(4) . . ?
O3 C14 C15 116.3(4) . . ?
C11 C15 C14 114.8(4) . . ?

loop_
_geom_bond_atom_site_label_1
_geom_bond_atom_site_label_2
_geom_bond_distance
_geom_bond_site_symmetry_2
_geom_bond_publ_flag
Zn1 O1 1.959(3) . ?
Zn1 O3 1.986(3) 4_565 ?
Zn1 S2 2.3324(15) . ?
Zn1 S1 2.3378(14) . ?
S1 C1 1.728(5) . ?
S2 C3 1.733(5) . ?
N1 C1 1.318(7) . ?
N1 C2 1.459(7) . ?
N2 C1 1.321(7) . ?
N3 C3 1.320(7) . ?
N3 C4 1.446(6) . ?
N4 C3 1.315(6) . ?
O1 C5 1.286(6) . ?
O2 C5 1.233(6) . ?
O3 C14 1.275(6) . ?
O3 Zn1 1.986(3) 4_566 ?
O4 C14 1.238(6) . ?
C5 C6 1.531(7) . ?
C6 C7 1.509(7) . ?
C7 C8 1.386(8) . ?
C7 C12 1.393(7) . ?
C8 C9 1.380(8) . ?
C9 C10 1.390(8) . ?
C10 C11 1.387(8) . ?
C11 C12 1.380(7) . ?
C11 C15 1.515(7) . ?
C14 C15 1.521(7) . ?
